data_7717516
loop_
_publ_author_name
'AVCU ALTIPARMAK, Elif'
'\"OZEN ERO\(GLU, G\"une\,s'
'\"Ozdemir, Nam\?ik'
'Erdem Kuruca, Serap'
'Bal-Demirci, Tulay'

_publ_section_title
;
 Synthesis, Cytotoxicities, Structural Properties and Comparison of
 Dihalogenosubstituted-thiosemicarbazone ligands and Mixed-Ligand Ni(II)
 Complexes
;
_journal_name_full 'Dalton Transactions'
_journal_paper_doi 10.1039/D4DT02774D
_journal_year 2024
_chemical_formula_moiety 'C9 H9 Cl2 N3 O S'
_chemical_formula_sum 'C9 H9 Cl2 N3 O S'
_chemical_formula_weight 278.15
_space_group_crystal_system triclinic
_space_group_IT_number 2
_space_group_name_Hall '-P 1'
_space_group_name_H-M_alt 'P -1'
_atom_sites_solution_hydrogens geom
_atom_sites_solution_primary direct
_atom_sites_solution_secondary difmap
_audit_creation_method SHELXL-2019/3
_audit_update_record
;
2023-08-10 deposited with the CCDC.	2024-11-18 downloaded from the CCDC.
;
_cell_angle_alpha 82.624(6)
_cell_angle_beta 78.692(6)
_cell_angle_gamma 76.836(6)
_cell_formula_units_Z 2
_cell_length_a 6.2672(5)
_cell_length_b 7.9274(6)
_cell_length_c 12.4219(9)
_cell_measurement_reflns_used 9644
_cell_measurement_temperature 296(2)
_cell_measurement_theta_max 28.09
_cell_measurement_theta_min 2.65
_cell_volume 587.00(8)
_computing_cell_refinement X-AREA
_computing_data_collection 'X-AREA (Stoe & Cie, 2002)'
_computing_data_reduction 'X-RED32 (Stoe & Cie, 2002)'
_computing_molecular_graphics 'OLEX2 (Dolomanov et al., 2009)'
_computing_publication_material 'OLEX2 (Dolomanov et al., 2009) and PLATON (Spek, 2009)'
_computing_structure_refinement 'SHELXL-2019/3 (Sheldrick, 2015)'
_computing_structure_solution 'SHELXT-2018/2 (Sheldrick, 2015)'
_diffrn_ambient_temperature 296(2)
_diffrn_detector_area_resol_mean 6.67
_diffrn_measured_fraction_theta_full 1.000
_diffrn_measured_fraction_theta_max 0.997
_diffrn_measurement_device_type 'STOE IPDS 2'
_diffrn_measurement_method '\w scans'
_diffrn_radiation_collimation '0.8 mm diameter, multiple pinhole'
_diffrn_radiation_monochromator 'plane graphite'
_diffrn_radiation_type MoK\a
_diffrn_radiation_wavelength 0.71073
_diffrn_reflns_av_R_equivalents 0.1283
_diffrn_reflns_av_unetI/netI 0.0816
_diffrn_reflns_Laue_measured_fraction_full 1.000
_diffrn_reflns_Laue_measured_fraction_max 0.997
_diffrn_reflns_limit_h_max 8
_diffrn_reflns_limit_h_min -8
_diffrn_reflns_limit_k_max 10
_diffrn_reflns_limit_k_min -10
_diffrn_reflns_limit_l_max 14
_diffrn_reflns_limit_l_min -16
_diffrn_reflns_number 6646
_diffrn_reflns_point_group_measured_fraction_full 1.000
_diffrn_reflns_point_group_measured_fraction_max 0.997
_diffrn_reflns_theta_full 25.242
_diffrn_reflns_theta_max 27.693
_diffrn_reflns_theta_min 2.649
_diffrn_source 'sealed X-ray tube, 12 x 0.4 mm long-fine focus'
_exptl_absorpt_coefficient_mu 0.712
_exptl_absorpt_correction_T_max 0.7349
_exptl_absorpt_correction_T_min 0.6308
_exptl_absorpt_correction_type integration
_exptl_absorpt_process_details 'X-RED32 (Stoe & Cie, 2002)'
_exptl_crystal_colour 'dark red'
_exptl_crystal_density_diffrn 1.574
_exptl_crystal_description prism
_exptl_crystal_F_000 284
_exptl_crystal_size_max 0.700
_exptl_crystal_size_mid 0.560
_exptl_crystal_size_min 0.530
_refine_diff_density_max 0.518
_refine_diff_density_min -0.338
_refine_diff_density_rms 0.075
_refine_ls_extinction_method none
_refine_ls_goodness_of_fit_ref 1.067
_refine_ls_hydrogen_treatment constr
_refine_ls_matrix_type full
_refine_ls_number_parameters 147
_refine_ls_number_reflns 2751
_refine_ls_number_restraints 0
_refine_ls_restrained_S_all 1.067
_refine_ls_R_factor_all 0.0599
_refine_ls_R_factor_gt 0.0514
_refine_ls_shift/su_max 0.000
_refine_ls_shift/su_mean 0.000
_refine_ls_structure_factor_coef Fsqd
_refine_ls_weighting_details 'w=1/[\s^2^(Fo^2^)+(0.0780P)^2^+0.0678P] where P=(Fo^2^+2Fc^2^)/3'
_refine_ls_weighting_scheme calc
_refine_ls_wR_factor_gt 0.1499
_refine_ls_wR_factor_ref 0.1566
_reflns_Friedel_coverage 0.000
_reflns_number_gt 2285
_reflns_number_total 2751
_reflns_threshold_expression 'I > 2\s(I)'
_cod_data_source_file d4dt02774d2.cif
_cod_data_source_block namiko163
_cod_database_code 7717516
_shelx_shelxl_version_number 2019/3
_shelx_space_group_comment
;
The symmetry employed for this shelxl refinement is uniquely defined
by the following loop, which should always be used as a source of
symmetry information in preference to the above space-group names.
They are only intended as comments.
;
_shelx_estimated_absorpt_t_min 0.636
_shelx_estimated_absorpt_t_max 0.704

loop_
_space_group_symop_operation_xyz
'x, y, z'
'-x, -y, -z'

loop_
_atom_site_label
_atom_site_type_symbol
_atom_site_fract_x
_atom_site_fract_y
_atom_site_fract_z
_atom_site_U_iso_or_equiv
_atom_site_adp_type
_atom_site_occupancy
_atom_site_site_symmetry_order
_atom_site_calc_flag
_atom_site_refinement_flags_posn
_atom_site_refinement_flags_adp
_atom_site_refinement_flags_occupancy
_atom_site_disorder_assembly
_atom_site_disorder_group
Cl1 Cl 0.83703(12) 0.23877(12) 0.48752(5) 0.0716(3) Uani 1 1 d . . . . .
Cl2 Cl 1.30440(9) -0.03083(9) 0.11549(6) 0.0588(2) Uani 1 1 d . . . . .
S1 S -0.01432(10) 0.63369(9) 0.29672(5) 0.0536(2) Uani 1 1 d . . . . .
O1 O 0.4875(3) 0.3656(3) 0.35862(15) 0.0604(5) Uani 1 1 d . . . . .
H1 H 0.397508 0.409733 0.317934 0.091 Uiso 1 1 calc R U . . .
N1 N 0.3306(3) 0.4266(2) 0.17387(15) 0.0425(4) Uani 1 1 d . . . . .
N2 N 0.1702(3) 0.4921(3) 0.10803(16) 0.0455(4) Uani 1 1 d . . . . .
N3 N -0.1778(3) 0.6571(3) 0.10940(18) 0.0533(5) Uani 1 1 d . . . . .
H3A H -0.171508 0.636236 0.042466 0.064 Uiso 1 1 calc R U . . .
H3B H -0.295048 0.721533 0.143115 0.064 Uiso 1 1 calc R U . . .
C1 C 0.6715(4) 0.2763(3) 0.29981(19) 0.0434(5) Uani 1 1 d . . . . .
C2 C 0.8539(4) 0.2024(3) 0.35151(18) 0.0468(5) Uani 1 1 d . . . . .
C3 C 1.0480(4) 0.1081(3) 0.29633(19) 0.0464(5) Uani 1 1 d . . . . .
H3 H 1.168287 0.060964 0.332032 0.056 Uiso 1 1 calc R U . . .
C4 C 1.0598(3) 0.0852(3) 0.18737(19) 0.0427(5) Uani 1 1 d . . . . .
C5 C 0.8849(3) 0.1571(3) 0.13213(18) 0.0419(4) Uani 1 1 d . . . . .
H5 H 0.897319 0.141161 0.058094 0.050 Uiso 1 1 calc R U . . .
C6 C 0.6892(3) 0.2537(3) 0.18813(17) 0.0399(4) Uani 1 1 d . . . . .
C7 C 0.5100(3) 0.3334(3) 0.12694(18) 0.0414(4) Uani 1 1 d . . . . .
H7 H 0.526816 0.315996 0.052859 0.050 Uiso 1 1 calc R U . . .
C8 C -0.0047(3) 0.5890(3) 0.16124(18) 0.0420(4) Uani 1 1 d . . . . .
C9 C -0.2921(5) 0.7537(5) 0.3368(3) 0.0694(8) Uani 1 1 d . . . . .
H9A H -0.316752 0.859144 0.289262 0.104 Uiso 1 1 calc R U . . .
H9B H -0.312036 0.781469 0.411575 0.104 Uiso 1 1 calc R U . . .
H9C H -0.396281 0.684722 0.330998 0.104 Uiso 1 1 calc R U . . .

loop_
_atom_site_aniso_label
_atom_site_aniso_U_11
_atom_site_aniso_U_22
_atom_site_aniso_U_33
_atom_site_aniso_U_23
_atom_site_aniso_U_13
_atom_site_aniso_U_12
Cl1 0.0644(4) 0.1048(6) 0.0386(3) -0.0116(3) -0.0185(3) 0.0075(4)
Cl2 0.0374(3) 0.0727(4) 0.0584(4) -0.0141(3) -0.0072(2) 0.0081(3)
S1 0.0477(4) 0.0648(4) 0.0449(3) -0.0121(3) -0.0121(2) 0.0024(3)
O1 0.0447(9) 0.0840(14) 0.0442(9) -0.0163(8) -0.0114(7) 0.0130(8)
N1 0.0353(8) 0.0504(10) 0.0418(9) -0.0029(7) -0.0150(7) -0.0027(7)
N2 0.0347(8) 0.0566(11) 0.0443(10) -0.0047(8) -0.0152(7) -0.0006(8)
N3 0.0372(9) 0.0664(13) 0.0509(11) -0.0084(9) -0.0155(8) 0.0092(8)
C1 0.0373(10) 0.0508(12) 0.0397(11) -0.0038(9) -0.0091(8) -0.0021(9)
C2 0.0454(11) 0.0571(13) 0.0357(10) -0.0027(9) -0.0118(8) -0.0029(10)
C3 0.0386(10) 0.0526(13) 0.0458(12) 0.0019(9) -0.0152(9) -0.0016(9)
C4 0.0317(9) 0.0463(11) 0.0471(12) -0.0039(9) -0.0079(8) -0.0012(8)
C5 0.0370(10) 0.0504(12) 0.0369(10) -0.0034(8) -0.0092(8) -0.0042(8)
C6 0.0344(9) 0.0437(10) 0.0413(10) -0.0019(8) -0.0109(8) -0.0050(8)
C7 0.0352(9) 0.0512(11) 0.0379(10) -0.0063(8) -0.0109(8) -0.0040(8)
C8 0.0366(10) 0.0452(11) 0.0434(11) -0.0015(8) -0.0116(8) -0.0039(8)
C9 0.0501(14) 0.083(2) 0.0686(18) -0.0255(15) -0.0008(13) 0.0023(13)

loop_
_atom_type_symbol
_atom_type_description
_atom_type_scat_dispersion_real
_atom_type_scat_dispersion_imag
_atom_type_scat_source
C C 0.0033 0.0016 'International Tables Vol C Tables 4.2.6.8 and 6.1.1.4'
H H 0.0000 0.0000 'International Tables Vol C Tables 4.2.6.8 and 6.1.1.4'
Cl Cl 0.1484 0.1585 'International Tables Vol C Tables 4.2.6.8 and 6.1.1.4'
N N 0.0061 0.0033 'International Tables Vol C Tables 4.2.6.8 and 6.1.1.4'
O O 0.0106 0.0060 'International Tables Vol C Tables 4.2.6.8 and 6.1.1.4'
S S 0.1246 0.1234 'International Tables Vol C Tables 4.2.6.8 and 6.1.1.4'

loop_
_geom_angle_atom_site_label_1
_geom_angle_atom_site_label_2
_geom_angle_atom_site_label_3
_geom_angle
_geom_angle_site_symmetry_1
_geom_angle_site_symmetry_3
_geom_angle_publ_flag
C8 S1 C9 104.28(13) . . ?
C1 O1 H1 109.5 . . ?
C7 N1 N2 115.52(18) . . ?
C8 N2 N1 111.57(18) . . ?
C8 N3 H3A 120.0 . . ?
C8 N3 H3B 120.0 . . ?
H3A N3 H3B 120.0 . . ?
O1 C1 C2 118.9(2) . . ?
O1 C1 C6 122.80(19) . . ?
C2 C1 C6 118.3(2) . . ?
C3 C2 C1 122.1(2) . . ?
C3 C2 Cl1 119.53(17) . . ?
C1 C2 Cl1 118.37(18) . . ?
C4 C3 C2 118.5(2) . . ?
C4 C3 H3 120.7 . . ?
C2 C3 H3 120.7 . . ?
C3 C4 C5 121.7(2) . . ?
C3 C4 Cl2 119.33(16) . . ?
C5 C4 Cl2 118.94(18) . . ?
C4 C5 C6 119.6(2) . . ?
C4 C5 H5 120.2 . . ?
C6 C5 H5 120.2 . . ?
C5 C6 C1 119.83(19) . . ?
C5 C6 C7 118.49(19) . . ?
C1 C6 C7 121.7(2) . . ?
N1 C7 C6 120.7(2) . . ?
N1 C7 H7 119.6 . . ?
C6 C7 H7 119.6 . . ?
N2 C8 N3 118.5(2) . . ?
N2 C8 S1 121.16(16) . . ?
N3 C8 S1 120.30(18) . . ?
S1 C9 H9A 109.5 . . ?
S1 C9 H9B 109.5 . . ?
H9A C9 H9B 109.5 . . ?
S1 C9 H9C 109.5 . . ?
H9A C9 H9C 109.5 . . ?
H9B C9 H9C 109.5 . . ?

loop_
_geom_bond_atom_site_label_1
_geom_bond_atom_site_label_2
_geom_bond_distance
_geom_bond_site_symmetry_2
_geom_bond_publ_flag
Cl1 C2 1.729(2) . ?
Cl2 C4 1.739(2) . ?
S1 C8 1.751(2) . ?
S1 C9 1.792(3) . ?
O1 C1 1.340(3) . ?
O1 H1 0.8200 . ?
N1 C7 1.275(3) . ?
N1 N2 1.387(2) . ?
N2 C8 1.300(3) . ?
N3 C8 1.342(3) . ?
N3 H3A 0.8600 . ?
N3 H3B 0.8600 . ?
C1 C2 1.396(3) . ?
C1 C6 1.401(3) . ?
C2 C3 1.378(3) . ?
C3 C4 1.374(3) . ?
C3 H3 0.9300 . ?
C4 C5 1.381(3) . ?
C5 C6 1.396(3) . ?
C5 H5 0.9300 . ?
C6 C7 1.458(3) . ?
C7 H7 0.9300 . ?
C9 H9A 0.9600 . ?
C9 H9B 0.9600 . ?
C9 H9C 0.9600 . ?

loop_
_geom_torsion_atom_site_label_1
_geom_torsion_atom_site_label_2
_geom_torsion_atom_site_label_3
_geom_torsion_atom_site_label_4
_geom_torsion
_geom_torsion_site_symmetry_1
_geom_torsion_site_symmetry_2
_geom_torsion_site_symmetry_3
_geom_torsion_site_symmetry_4
_geom_torsion_publ_flag
C7 N1 N2 C8 -178.36(18) . . . . ?
O1 C1 C2 C3 179.6(2) . . . . ?
C6 C1 C2 C3 -0.4(3) . . . . ?
O1 C1 C2 Cl1 -2.9(3) . . . . ?
C6 C1 C2 Cl1 177.00(17) . . . . ?
C1 C2 C3 C4 -0.7(3) . . . . ?
Cl1 C2 C3 C4 -178.12(18) . . . . ?
C2 C3 C4 C5 1.4(3) . . . . ?
C2 C3 C4 Cl2 179.11(17) . . . . ?
C3 C4 C5 C6 -0.9(3) . . . . ?
Cl2 C4 C5 C6 -178.60(16) . . . . ?
C4 C5 C6 C1 -0.3(3) . . . . ?
C4 C5 C6 C7 177.86(19) . . . . ?
O1 C1 C6 C5 -179.1(2) . . . . ?
C2 C1 C6 C5 0.9(3) . . . . ?
O1 C1 C6 C7 2.8(3) . . . . ?
C2 C1 C6 C7 -177.2(2) . . . . ?
N2 N1 C7 C6 -178.55(18) . . . . ?
C5 C6 C7 N1 -178.16(19) . . . . ?
C1 C6 C7 N1 0.0(3) . . . . ?
N1 N2 C8 N3 -177.78(19) . . . . ?
N1 N2 C8 S1 3.3(3) . . . . ?
C9 S1 C8 N2 -175.2(2) . . . . ?
C9 S1 C8 N3 5.9(2) . . . . ?
